data_7036360
loop_
_publ_author_name
'Pla, Daniel'
'Sadek, Omar'
'Cadet, Sarah'
'Mestre-Voegtl\'e, B\'eatrice'
'Gras, Emmanuel'

_publ_section_title
;
 Naphthylaminoborane: from structural switches to frustrated Lewis pair
 reactivity.
;
_journal_issue 42
_journal_name_full 'Dalton transactions (Cambridge, England : 2003)'
_journal_page_first 18340
_journal_page_last 18346
_journal_paper_doi 10.1039/c5dt02659h
_journal_volume 44
_journal_year 2015
_chemical_compound_source 'synthesis as described'
_chemical_formula_moiety 'C30 H34 B N'
_chemical_formula_sum 'C30 H34 B N'
_chemical_formula_weight 419.39
_chemical_name_systematic 8-(Dimesitylboryl)-N,N-dimethylnaphthalen-1-amine
_space_group_IT_number 2
_symmetry_cell_setting triclinic
_symmetry_Int_Tables_number 2
_symmetry_space_group_name_Hall '-P 1'
_symmetry_space_group_name_H-M 'P -1'
_atom_sites_solution_hydrogens geom
_atom_sites_solution_primary direct
_atom_sites_solution_secondary difmap
_audit_update_record
;
2015-05-27 deposited with the CCDC.
2015-09-02 downloaded from the CCDC.
;
_cell_angle_alpha 100.1220(10)
_cell_angle_beta 97.4700(10)
_cell_angle_gamma 104.9290(10)
_cell_formula_units_Z 2
_cell_length_a 8.8952(2)
_cell_length_b 9.1463(2)
_cell_length_c 15.7704(4)
_cell_measurement_reflns_used 9900
_cell_measurement_temperature 193(2)
_cell_measurement_theta_max 31.81
_cell_measurement_theta_min 2.36
_cell_measurement_wavelength 0.71073
_cell_volume 1199.55(5)
_computing_cell_refinement 'APEX2 and SAINT'
_computing_data_collection APEX2
_computing_data_reduction SAINT
_computing_molecular_graphics 'Ortep-3 for Windows (Farrugia, 1997)'
_computing_publication_material 'WinGX publication routines (Farrugia, 1999)'
_computing_structure_refinement 'SHELXL-97 (Sheldrick, 2008)'
_computing_structure_solution 'SHELXS-97 (Sheldrick, 2008)'
_diffrn_ambient_temperature 193(2)
_diffrn_measured_fraction_theta_full 0.992
_diffrn_measured_fraction_theta_max 0.992
_diffrn_measurement_device_type 'Bruker Kappa APEX II Quazar'
_diffrn_measurement_method 'phi and omega scans'
_diffrn_radiation_monochromator 'multilayer optics'
_diffrn_radiation_probe x-ray
_diffrn_radiation_source 'microfocus sealed tube'
_diffrn_radiation_type MoK\a
_diffrn_radiation_wavelength 0.71073
_diffrn_reflns_av_R_equivalents 0.0202
_diffrn_reflns_av_unetI/netI 0.0199
_diffrn_reflns_limit_h_max 12
_diffrn_reflns_limit_h_min -13
_diffrn_reflns_limit_k_max 13
_diffrn_reflns_limit_k_min -13
_diffrn_reflns_limit_l_max 23
_diffrn_reflns_limit_l_min -23
_diffrn_reflns_number 30766
_diffrn_reflns_theta_full 31.88
_diffrn_reflns_theta_max 31.88
_diffrn_reflns_theta_min 1.33
_diffrn_standards_decay_% 0
_diffrn_standards_interval_count 0
_diffrn_standards_interval_time 0
_diffrn_standards_number 0
_exptl_absorpt_coefficient_mu 0.065
_exptl_absorpt_correction_T_max 0.7463
_exptl_absorpt_correction_T_min 0.7204
_exptl_absorpt_correction_type multi-scan
_exptl_absorpt_process_details
;
        [c.f. r.h. blessing, acta cryst. (1995), a51, 33-38]
;
_exptl_crystal_colour yellow
_exptl_crystal_density_diffrn 1.161
_exptl_crystal_density_method 'not measured'
_exptl_crystal_description block
_exptl_crystal_F_000 452
_exptl_crystal_recrystallization_method 'Re-crystallisation from solvent: heptane'
_exptl_crystal_size_max 0.22
_exptl_crystal_size_mid 0.22
_exptl_crystal_size_min 0.18
_refine_diff_density_max 0.39
_refine_diff_density_min -0.316
_refine_diff_density_rms 0.122
_refine_ls_extinction_method none
_refine_ls_goodness_of_fit_ref 1.031
_refine_ls_hydrogen_treatment constr
_refine_ls_matrix_type full
_refine_ls_number_parameters 297
_refine_ls_number_reflns 8186
_refine_ls_number_restraints 0
_refine_ls_restrained_S_all 1.031
_refine_ls_R_factor_all 0.0677
_refine_ls_R_factor_gt 0.0528
_refine_ls_shift/su_max 0.005
_refine_ls_shift/su_mean 0
_refine_ls_structure_factor_coef Fsqd
_refine_ls_weighting_details 'calc w=1/[\s^2^(Fo^2^)+(0.1005P)^2^+0.3075P] where P=(Fo^2^+2Fc^2^)/3'
_refine_ls_weighting_scheme calc
_refine_ls_wR_factor_gt 0.1605
_refine_ls_wR_factor_ref 0.176
_reflns_number_gt 6571
_reflns_number_total 8186
_reflns_threshold_expression >2sigma(I)
_cod_data_source_file c5dt02659h2.cif
_cod_data_source_block DP-II-163
_cod_depositor_comments 'Adding full bibliography for 7036360--7036367.cif.'
_cod_database_code 7036360

loop_
_symmetry_equiv_pos_as_xyz
'x, y, z'
'-x, -y, -z'

loop_
_atom_site_label
_atom_site_type_symbol
_atom_site_fract_x
_atom_site_fract_y
_atom_site_fract_z
_atom_site_U_iso_or_equiv
_atom_site_adp_type
_atom_site_occupancy
_atom_site_symmetry_multiplicity
_atom_site_calc_flag
_atom_site_refinement_flags
B1 B 0.43184(13) 0.69058(13) 0.28541(7) 0.0219(2) Uani 1 1 d .
C10 C 0.65127(12) 0.92997(12) 0.25130(7) 0.0248(2) Uani 1 1 d .
C1 C 0.59723(12) 0.81685(12) 0.30176(7) 0.02401(19) Uani 1 1 d .
C9 C 0.54730(13) 0.97016(13) 0.18878(7) 0.0270(2) Uani 1 1 d .
C5 C 0.81642(14) 1.01216(14) 0.26615(8) 0.0326(2) Uani 1 1 d .
C8 C 0.60592(17) 1.08211(16) 0.14365(9) 0.0397(3) Uani 1 1 d .
H8 H 0.5348 1.1077 0.1024 0.048 Uiso 1 1 calc R
C2 C 0.70739(14) 0.80077(14) 0.36762(8) 0.0326(2) Uani 1 1 d .
H2 H 0.672 0.7333 0.405 0.039 Uiso 1 1 calc R
C12 C 0.31997(16) 0.80720(15) 0.08388(7) 0.0343(2) Uani 1 1 d .
H12A H 0.3315 0.8782 0.0437 0.051 Uiso 1 1 calc R
H12B H 0.208 0.7504 0.0773 0.051 Uiso 1 1 calc R
H12C H 0.3809 0.7336 0.0702 0.051 Uiso 1 1 calc R
C4 C 0.92292(14) 0.98247(16) 0.33107(10) 0.0403(3) Uani 1 1 d .
H4 H 1.0328 1.0344 0.3396 0.048 Uiso 1 1 calc R
C6 C 0.87067(16) 1.12455(16) 0.21684(10) 0.0421(3) Uani 1 1 d .
H6 H 0.9805 1.1765 0.2256 0.051 Uiso 1 1 calc R
C11 C 0.29119(17) 1.01031(16) 0.19290(9) 0.0378(3) Uani 1 1 d .
H11A H 0.3391 1.0795 0.2503 0.057 Uiso 1 1 calc R
H11B H 0.1808 0.9563 0.1931 0.057 Uiso 1 1 calc R
H11C H 0.295 1.0713 0.1476 0.057 Uiso 1 1 calc R
C7 C 0.76792(19) 1.15875(17) 0.15738(10) 0.0455(3) Uani 1 1 d .
H7 H 0.8058 1.2346 0.1251 0.055 Uiso 1 1 calc R
C3 C 0.87044(15) 0.88083(17) 0.38138(10) 0.0414(3) Uani 1 1 d .
H3 H 0.9429 0.8635 0.4256 0.05 Uiso 1 1 calc R
N1 N 0.37917(11) 0.89619(11) 0.17448(6) 0.02545(18) Uani 1 1 d .
C13 C 0.36029(11) 0.56580(11) 0.19650(6) 0.02160(18) Uani 1 1 d .
C18 C 0.19419(12) 0.51479(12) 0.16690(7) 0.0248(2) Uani 1 1 d .
C14 C 0.45414(12) 0.49656(12) 0.14588(6) 0.02393(19) Uani 1 1 d .
C17 C 0.12812(13) 0.39990(14) 0.09057(7) 0.0303(2) Uani 1 1 d .
H17 H 0.0167 0.3694 0.071 0.036 Uiso 1 1 calc R
C15 C 0.38215(14) 0.37956(13) 0.07101(7) 0.0285(2) Uani 1 1 d .
H15 H 0.4471 0.3331 0.0386 0.034 Uiso 1 1 calc R
C16 C 0.21972(15) 0.32887(14) 0.04232(7) 0.0310(2) Uani 1 1 d .
C19 C 0.63177(14) 0.53688(16) 0.16988(8) 0.0342(2) Uani 1 1 d .
H19A H 0.6606 0.5052 0.2245 0.051 Uiso 1 1 calc R
H19B H 0.6777 0.6491 0.1779 0.051 Uiso 1 1 calc R
H19C H 0.6725 0.4827 0.1229 0.051 Uiso 1 1 calc R
C21 C 0.08221(13) 0.58361(16) 0.21370(8) 0.0341(2) Uani 1 1 d .
H21A H -0.0194 0.5596 0.174 0.051 Uiso 1 1 calc R
H21B H 0.1277 0.6963 0.2323 0.051 Uiso 1 1 calc R
H21C H 0.0657 0.5395 0.2652 0.051 Uiso 1 1 calc R
C20 C 0.14555(19) 0.20008(18) -0.03749(9) 0.0473(3) Uani 1 1 d .
H20A H 0.0659 0.118 -0.022 0.071 Uiso 1 1 calc R
H20B H 0.2275 0.1577 -0.059 0.071 Uiso 1 1 calc R
H20C H 0.095 0.2408 -0.0833 0.071 Uiso 1 1 calc R
C22 C 0.35859(12) 0.66450(12) 0.37006(6) 0.02391(19) Uani 1 1 d .
C27 C 0.33421(13) 0.51974(13) 0.39459(7) 0.0270(2) Uani 1 1 d .
C23 C 0.32214(13) 0.78444(13) 0.42587(7) 0.0265(2) Uani 1 1 d .
C24 C 0.26038(14) 0.75779(15) 0.50070(7) 0.0317(2) Uani 1 1 d .
H24 H 0.2349 0.8395 0.5366 0.038 Uiso 1 1 calc R
C26 C 0.27417(15) 0.49836(14) 0.47036(7) 0.0323(2) Uani 1 1 d .
H26 H 0.2594 0.4005 0.4858 0.039 Uiso 1 1 calc R
C25 C 0.23532(15) 0.61530(16) 0.52391(7) 0.0335(2) Uani 1 1 d .
C28 C 0.34121(16) 0.94157(14) 0.40467(8) 0.0343(2) Uani 1 1 d .
H28A H 0.258 0.9343 0.3555 0.052 Uiso 1 1 calc R
H28B H 0.4451 0.9779 0.3887 0.052 Uiso 1 1 calc R
H28C H 0.3329 1.0148 0.456 0.052 Uiso 1 1 calc R
C30 C 0.37343(18) 0.38329(14) 0.34267(8) 0.0369(3) Uani 1 1 d .
H30A H 0.3759 0.3063 0.3785 0.055 Uiso 1 1 calc R
H30B H 0.4772 0.4189 0.3263 0.055 Uiso 1 1 calc R
H30C H 0.2926 0.3364 0.2896 0.055 Uiso 1 1 calc R
C29 C 0.1694(2) 0.5886(2) 0.60516(9) 0.0476(3) Uani 1 1 d .
H29A H 0.152 0.4796 0.6083 0.071 Uiso 1 1 calc R
H29B H 0.0687 0.6141 0.6028 0.071 Uiso 1 1 calc R
H29C H 0.2446 0.6548 0.6571 0.071 Uiso 1 1 calc R

loop_
_atom_site_aniso_label
_atom_site_aniso_U_11
_atom_site_aniso_U_22
_atom_site_aniso_U_33
_atom_site_aniso_U_23
_atom_site_aniso_U_13
_atom_site_aniso_U_12
B1 0.0220(5) 0.0218(5) 0.0228(4) 0.0046(4) 0.0038(4) 0.0079(4)
C10 0.0240(4) 0.0222(4) 0.0263(4) 0.0010(3) 0.0071(3) 0.0047(4)
C1 0.0235(4) 0.0225(4) 0.0243(4) 0.0022(3) 0.0029(3) 0.0062(3)
C9 0.0304(5) 0.0248(5) 0.0259(4) 0.0062(4) 0.0094(4) 0.0059(4)
C5 0.0266(5) 0.0292(5) 0.0370(6) -0.0015(4) 0.0103(4) 0.0027(4)
C8 0.0457(7) 0.0369(6) 0.0385(6) 0.0181(5) 0.0132(5) 0.0062(5)
C2 0.0295(5) 0.0327(6) 0.0328(5) 0.0061(4) -0.0024(4) 0.0088(4)
C12 0.0412(6) 0.0368(6) 0.0230(5) 0.0078(4) 0.0035(4) 0.0084(5)
C4 0.0226(5) 0.0404(7) 0.0493(7) -0.0019(5) 0.0024(5) 0.0040(5)
C6 0.0353(6) 0.0349(6) 0.0480(7) 0.0010(5) 0.0191(5) -0.0043(5)
C11 0.0457(7) 0.0372(6) 0.0409(6) 0.0142(5) 0.0144(5) 0.0232(5)
C7 0.0496(8) 0.0380(7) 0.0466(7) 0.0152(6) 0.0207(6) -0.0010(6)
C3 0.0287(6) 0.0442(7) 0.0450(7) 0.0023(6) -0.0074(5) 0.0115(5)
N1 0.0281(4) 0.0258(4) 0.0242(4) 0.0066(3) 0.0060(3) 0.0095(3)
C13 0.0214(4) 0.0222(4) 0.0210(4) 0.0049(3) 0.0053(3) 0.0051(3)
C18 0.0218(4) 0.0269(5) 0.0243(4) 0.0056(4) 0.0063(3) 0.0034(4)
C14 0.0249(4) 0.0245(4) 0.0235(4) 0.0056(3) 0.0069(3) 0.0078(4)
C17 0.0247(5) 0.0326(5) 0.0266(5) 0.0039(4) 0.0030(4) -0.0011(4)
C15 0.0351(5) 0.0274(5) 0.0239(4) 0.0037(4) 0.0095(4) 0.0096(4)
C16 0.0366(6) 0.0276(5) 0.0233(4) 0.0022(4) 0.0049(4) 0.0022(4)
C19 0.0255(5) 0.0394(6) 0.0378(6) 0.0011(5) 0.0076(4) 0.0136(4)
C21 0.0223(5) 0.0430(6) 0.0355(6) 0.0039(5) 0.0080(4) 0.0087(4)
C20 0.0514(8) 0.0413(7) 0.0335(6) -0.0087(5) 0.0034(6) -0.0006(6)
C22 0.0261(4) 0.0236(4) 0.0214(4) 0.0032(3) 0.0042(3) 0.0072(4)
C27 0.0323(5) 0.0258(5) 0.0240(4) 0.0056(4) 0.0061(4) 0.0095(4)
C23 0.0299(5) 0.0265(5) 0.0229(4) 0.0025(4) 0.0041(4) 0.0101(4)
C24 0.0367(6) 0.0358(6) 0.0248(5) 0.0031(4) 0.0086(4) 0.0152(5)
C26 0.0405(6) 0.0331(6) 0.0278(5) 0.0119(4) 0.0103(4) 0.0127(5)
C25 0.0360(6) 0.0431(6) 0.0245(5) 0.0092(4) 0.0094(4) 0.0136(5)
C28 0.0460(7) 0.0279(5) 0.0326(5) 0.0043(4) 0.0097(5) 0.0169(5)
C30 0.0557(8) 0.0272(5) 0.0341(6) 0.0090(4) 0.0138(5) 0.0187(5)
C29 0.0584(9) 0.0623(9) 0.0331(6) 0.0183(6) 0.0232(6) 0.0239(7)

loop_
_atom_type_symbol
_atom_type_description
_atom_type_scat_dispersion_real
_atom_type_scat_dispersion_imag
_atom_type_scat_source
C C 0.0033 0.0016 'International Tables Vol C Tables 4.2.6.8 and 6.1.1.4'
H H 0 0 'International Tables Vol C Tables 4.2.6.8 and 6.1.1.4'
B B 0.0013 0.0007 'International Tables Vol C Tables 4.2.6.8 and 6.1.1.4'
N N 0.0061 0.0033 'International Tables Vol C Tables 4.2.6.8 and 6.1.1.4'

loop_
_geom_angle_atom_site_label_1
_geom_angle_atom_site_label_2
_geom_angle_atom_site_label_3
_geom_angle
C1 B1 C13 123.25(9)
C1 B1 C22 116.05(8)
C13 B1 C22 118.91(8)
C9 C10 C5 117.44(10)
C9 C10 C1 123.09(9)
C5 C10 C1 119.42(10)
C2 C1 C10 117.58(10)
C2 C1 B1 113.38(9)
C10 C1 B1 128.55(9)
C8 C9 C10 120.42(11)
C8 C9 N1 119.94(11)
C10 C9 N1 119.62(9)
C4 C5 C6 120.74(11)
C4 C5 C10 119.49(11)
C6 C5 C10 119.76(12)
C9 C8 C7 121.45(13)
C9 C8 H8 119.3
C7 C8 H8 119.3
C1 C2 C3 122.60(12)
C1 C2 H2 118.7
C3 C2 H2 118.7
N1 C12 H12A 109.5
N1 C12 H12B 109.5
H12A C12 H12B 109.5
N1 C12 H12C 109.5
H12A C12 H12C 109.5
H12B C12 H12C 109.5
C3 C4 C5 120.93(11)
C3 C4 H4 119.5
C5 C4 H4 119.5
C7 C6 C5 120.97(12)
C7 C6 H6 119.5
C5 C6 H6 119.5
N1 C11 H11A 109.5
N1 C11 H11B 109.5
H11A C11 H11B 109.5
N1 C11 H11C 109.5
H11A C11 H11C 109.5
H11B C11 H11C 109.5
C6 C7 C8 119.91(12)
C6 C7 H7 120
C8 C7 H7 120
C4 C3 C2 119.75(12)
C4 C3 H3 120.1
C2 C3 H3 120.1
C9 N1 C12 111.00(9)
C9 N1 C11 111.40(9)
C12 N1 C11 108.84(10)
C14 C13 C18 117.50(9)
C14 C13 B1 123.07(9)
C18 C13 B1 119.37(9)
C17 C18 C13 120.28(10)
C17 C18 C21 117.32(10)
C13 C18 C21 122.38(9)
C15 C14 C13 120.06(10)
C15 C14 C19 116.34(9)
C13 C14 C19 123.54(9)
C16 C17 C18 122.22(10)
C16 C17 H17 118.9
C18 C17 H17 118.9
C16 C15 C14 122.48(10)
C16 C15 H15 118.8
C14 C15 H15 118.8
C15 C16 C17 117.42(10)
C15 C16 C20 121.17(12)
C17 C16 C20 121.40(11)
C14 C19 H19A 109.5
C14 C19 H19B 109.5
H19A C19 H19B 109.5
C14 C19 H19C 109.5
H19A C19 H19C 109.5
H19B C19 H19C 109.5
C18 C21 H21A 109.5
C18 C21 H21B 109.5
H21A C21 H21B 109.5
C18 C21 H21C 109.5
H21A C21 H21C 109.5
H21B C21 H21C 109.5
C16 C20 H20A 109.5
C16 C20 H20B 109.5
H20A C20 H20B 109.5
C16 C20 H20C 109.5
H20A C20 H20C 109.5
H20B C20 H20C 109.5
C23 C22 C27 117.33(9)
C23 C22 B1 122.26(9)
C27 C22 B1 120.34(9)
C26 C27 C22 120.29(10)
C26 C27 C30 116.81(10)
C22 C27 C30 122.89(10)
C24 C23 C22 120.61(10)
C24 C23 C28 117.96(10)
C22 C23 C28 121.37(10)
C25 C24 C23 121.76(11)
C25 C24 H24 119.1
C23 C24 H24 119.1
C25 C26 C27 122.19(11)
C25 C26 H26 118.9
C27 C26 H26 118.9
C24 C25 C26 117.79(10)
C24 C25 C29 121.13(12)
C26 C25 C29 121.08(12)
C23 C28 H28A 109.5
C23 C28 H28B 109.5
H28A C28 H28B 109.5
C23 C28 H28C 109.5
H28A C28 H28C 109.5
H28B C28 H28C 109.5
C27 C30 H30A 109.5
C27 C30 H30B 109.5
H30A C30 H30B 109.5
C27 C30 H30C 109.5
H30A C30 H30C 109.5
H30B C30 H30C 109.5
C25 C29 H29A 109.5
C25 C29 H29B 109.5
H29A C29 H29B 109.5
C25 C29 H29C 109.5
H29A C29 H29C 109.5
H29B C29 H29C 109.5

loop_
_geom_bond_atom_site_label_1
_geom_bond_atom_site_label_2
_geom_bond_distance
B1 C1 1.5767(15)
B1 C13 1.5826(14)
B1 C22 1.5879(15)
C10 C9 1.4242(16)
C10 C5 1.4345(15)
C10 C1 1.4377(15)
C1 C2 1.3871(15)
C9 C8 1.3800(16)
C9 N1 1.4432(14)
C5 C4 1.413(2)
C5 C6 1.4202(18)
C8 C7 1.400(2)
C8 H8 0.95
C2 C3 1.4149(18)
C2 H2 0.95
C12 N1 1.4684(14)
C12 H12A 0.98
C12 H12B 0.98
C12 H12C 0.98
C4 C3 1.358(2)
C4 H4 0.95
C6 C7 1.357(2)
C6 H6 0.95
C11 N1 1.4696(15)
C11 H11A 0.98
C11 H11B 0.98
C11 H11C 0.98
C7 H7 0.95
C3 H3 0.95
C13 C14 1.4153(14)
C13 C18 1.4169(14)
C18 C17 1.3971(15)
C18 C21 1.5113(16)
C14 C15 1.3985(14)
C14 C19 1.5070(15)
C17 C16 1.3875(17)
C17 H17 0.95
C15 C16 1.3850(17)
C15 H15 0.95
C16 C20 1.5065(16)
C19 H19A 0.98
C19 H19B 0.98
C19 H19C 0.98
C21 H21A 0.98
C21 H21B 0.98
C21 H21C 0.98
C20 H20A 0.98
C20 H20B 0.98
C20 H20C 0.98
C22 C23 1.4146(14)
C22 C27 1.4155(15)
C27 C26 1.3948(15)
C27 C30 1.5130(16)
C23 C24 1.3981(15)
C23 C28 1.5046(16)
C24 C25 1.3861(18)
C24 H24 0.95
C26 C25 1.3877(17)
C26 H26 0.95
C25 C29 1.5090(17)
C28 H28A 0.98
C28 H28B 0.98
C28 H28C 0.98
C30 H30A 0.98
C30 H30B 0.98
C30 H30C 0.98
C29 H29A 0.98
C29 H29B 0.98
C29 H29C 0.98
